data_7241560
loop_
_publ_author_name
'Peloquin, Andrew J.'
'Kobra, Khadijatul'
'McMillen, Colin D.'
'Iacono, Scott T.'
'Pennington, William T.'

_publ_section_title
;
 Isolation of hydrazine oxidation products via halogen bonding: C--I bond
 scission and crystal polymorphism
;
_journal_issue 2
_journal_name_full CrystEngComm
_journal_page_first 419
_journal_page_last 426
_journal_paper_doi 10.1039/D0CE01568G
_journal_volume 23
_journal_year 2021
_chemical_formula_moiety '2(C6 F4 I2), C4 H12 N, I'
_chemical_formula_sum 'C16 H12 F8 I5 N'
_chemical_formula_weight 1004.77
_chemical_name_common 'bis(1,3-diiodo-2,4,5,6-tetrafluorobenzene) (tetramethylammonium iodide) cocrystal'
_space_group_crystal_system monoclinic
_space_group_IT_number 14
_space_group_name_Hall '-P 2yn'
_space_group_name_H-M_alt 'P 1 21/n 1'
_atom_sites_solution_hydrogens geom
_atom_sites_solution_primary dual
_atom_sites_solution_secondary difmap
_audit_creation_method SHELXL-2016/6
_audit_update_record
;
2020-10-22 deposited with the CCDC.	2020-11-23 downloaded from the CCDC.
;
_cell_angle_alpha 90
_cell_angle_beta 103.127(2)
_cell_angle_gamma 90
_cell_formula_units_Z 4
_cell_length_a 10.0400(6)
_cell_length_b 20.5136(10)
_cell_length_c 12.0201(7)
_cell_measurement_reflns_used 49168
_cell_measurement_temperature 100(2)
_cell_measurement_theta_max 27.499
_cell_measurement_theta_min 1.986
_cell_volume 2410.9(2)
_computing_cell_refinement 'Bruker SAINT'
_computing_data_collection 'Bruker APEX3'
_computing_data_reduction 'Bruker SAINT'
_computing_molecular_graphics 'Bruker SHELXTL'
_computing_publication_material 'Bruker SHELXTL'
_computing_structure_refinement 'SHELXL-2016/6 (Sheldrick, 2016)'
_computing_structure_solution 'SHELXT 2014/5 (Sheldrick, 2014)'
_diffrn_ambient_temperature 100(2)
_diffrn_measured_fraction_theta_full 0.995
_diffrn_measured_fraction_theta_max 0.996
_diffrn_measurement_device_type 'Bruker D8 Venture Photon 100'
_diffrn_measurement_method '\f and \w scans'
_diffrn_radiation_type MoK\a
_diffrn_radiation_wavelength 0.71073
_diffrn_reflns_av_R_equivalents 0.0325
_diffrn_reflns_av_unetI/netI 0.0188
_diffrn_reflns_Laue_measured_fraction_full 0.995
_diffrn_reflns_Laue_measured_fraction_max 0.996
_diffrn_reflns_limit_h_max 13
_diffrn_reflns_limit_h_min -13
_diffrn_reflns_limit_k_max 26
_diffrn_reflns_limit_k_min -26
_diffrn_reflns_limit_l_max 15
_diffrn_reflns_limit_l_min -15
_diffrn_reflns_number 40540
_diffrn_reflns_point_group_measured_fraction_full 0.995
_diffrn_reflns_point_group_measured_fraction_max 0.996
_diffrn_reflns_theta_full 25.242
_diffrn_reflns_theta_max 27.499
_diffrn_reflns_theta_min 1.986
_diffrn_source 'Incoatec I\mS'
_exptl_absorpt_coefficient_mu 6.516
_exptl_absorpt_correction_T_max 0.39
_exptl_absorpt_correction_T_min 0.29
_exptl_absorpt_correction_type multi-scan
_exptl_absorpt_process_details 'Bruker, SADABS'
_exptl_crystal_colour colourless
_exptl_crystal_density_diffrn 2.768
_exptl_crystal_density_meas ?
_exptl_crystal_density_method 'not measured'
_exptl_crystal_description block
_exptl_crystal_F_000 1808
_exptl_crystal_size_max 0.251
_exptl_crystal_size_mid 0.213
_exptl_crystal_size_min 0.177
_exptl_transmission_factor_max 'not measured'
_exptl_transmission_factor_min 'not measured'
_refine_diff_density_max 0.424
_refine_diff_density_min -0.485
_refine_diff_density_rms 0.102
_refine_ls_extinction_method none
_refine_ls_goodness_of_fit_ref 1.148
_refine_ls_hydrogen_treatment constr
_refine_ls_matrix_type full
_refine_ls_number_parameters 275
_refine_ls_number_reflns 5504
_refine_ls_number_restraints 0
_refine_ls_restrained_S_all 1.148
_refine_ls_R_factor_all 0.0180
_refine_ls_R_factor_gt 0.0154
_refine_ls_shift/su_max 0.003
_refine_ls_shift/su_mean 0.000
_refine_ls_structure_factor_coef Fsqd
_refine_ls_weighting_details 'w=1/[\s^2^(Fo^2^)+(0.0103P)^2^+1.0012P] where P=(Fo^2^+2Fc^2^)/3'
_refine_ls_weighting_scheme calc
_refine_ls_wR_factor_gt 0.0332
_refine_ls_wR_factor_ref 0.0347
_reflns_Friedel_coverage 0.000
_reflns_number_gt 5104
_reflns_number_total 5504
_reflns_threshold_expression 'I > 2\s(I)'
_cod_data_source_file d0ce01568g2.cif
_cod_data_source_block 2(13-F4DIB)(NMe4I)_MeCN
_cod_depositor_comments
;
The following automatic conversions were performed:

data item '_exptl_crystal_density_meas' value 'not measured' was
changed to '?' -- the value is perceived as not measured.

Automatic conversion script
Id: cif_fix_values 7556 2019-12-06 15:28:31Z antanas 

 Adding full bibliography for 7241557--7241566.cif.
;
_cod_original_sg_symbol_H-M 'P 21/n'
_cod_database_code 7241560
_shelx_shelxl_version_number 2016/6
_shelx_space_group_comment
;
The symmetry employed for this shelxl refinement is uniquely defined
by the following loop, which should always be used as a source of
symmetry information in preference to the above space-group names.
They are only intended as comments.
;
_shelx_estimated_absorpt_t_min 0.292
_shelx_estimated_absorpt_t_max 0.392

loop_
_space_group_symop_operation_xyz
'x, y, z'
'-x+1/2, y+1/2, -z+1/2'
'-x, -y, -z'
'x-1/2, -y-1/2, z-1/2'

loop_
_atom_site_label
_atom_site_type_symbol
_atom_site_fract_x
_atom_site_fract_y
_atom_site_fract_z
_atom_site_U_iso_or_equiv
_atom_site_adp_type
_atom_site_occupancy
_atom_site_site_symmetry_order
_atom_site_calc_flag
_atom_site_refinement_flags_posn
_atom_site_refinement_flags_adp
_atom_site_refinement_flags_occupancy
_atom_site_disorder_assembly
_atom_site_disorder_group
I1 I 0.90190(2) 0.24985(2) 0.25656(2) 0.01520(4) Uani 1 1 d . . . . .
I2 I 0.74759(2) 0.38915(2) 0.34248(2) 0.01462(4) Uani 1 1 d . . . . .
I3 I 0.83468(2) 0.64272(2) 0.60126(2) 0.01463(4) Uani 1 1 d . . . . .
I4 I -0.24491(2) 0.60432(2) 0.18656(2) 0.01565(4) Uani 1 1 d . . . . .
I5 I -0.32621(2) 0.34882(2) -0.06495(2) 0.01722(4) Uani 1 1 d . . . . .
F1 F 0.87514(13) 0.50099(6) 0.51439(12) 0.0206(3) Uani 1 1 d . . . . .
F2 F 0.51094(13) 0.64953(6) 0.48143(12) 0.0186(3) Uani 1 1 d . . . . .
F3 F 0.34768(13) 0.56806(6) 0.33494(12) 0.0207(3) Uani 1 1 d . . . . .
F4 F 0.44711(13) 0.45547(6) 0.27191(12) 0.0213(3) Uani 1 1 d . . . . .
F5 F -0.37731(13) 0.48069(6) 0.04998(13) 0.0232(3) Uani 1 1 d . . . . .
F6 F 0.00669(14) 0.35514(6) 0.02111(13) 0.0221(3) Uani 1 1 d . . . . .
F7 F 0.17169(13) 0.44517(7) 0.14396(13) 0.0232(3) Uani 1 1 d . . . . .
F8 F 0.06714(13) 0.55299(7) 0.21988(13) 0.0224(3) Uani 1 1 d . . . . .
N1 N 0.1067(2) 0.75105(8) 0.33496(17) 0.0139(4) Uani 1 1 d . . . . .
C1 C 0.2491(2) 0.72510(12) 0.3685(2) 0.0242(6) Uani 1 1 d . . . . .
H1A H 0.248711 0.678402 0.351283 0.036 Uiso 1 1 calc R U . . .
H1B H 0.285106 0.731817 0.450598 0.036 Uiso 1 1 calc R U . . .
H1C H 0.307098 0.748061 0.325784 0.036 Uiso 1 1 calc R U . . .
C2 C 0.1077(3) 0.82215(11) 0.3614(2) 0.0228(5) Uani 1 1 d . . . . .
H2A H 0.163453 0.845257 0.316923 0.034 Uiso 1 1 calc R U . . .
H2B H 0.146358 0.828886 0.443109 0.034 Uiso 1 1 calc R U . . .
H2C H 0.013940 0.839009 0.341669 0.034 Uiso 1 1 calc R U . . .
C3 C 0.0186(2) 0.71598(12) 0.4010(2) 0.0198(5) Uani 1 1 d . . . . .
H3A H -0.075060 0.732791 0.379031 0.030 Uiso 1 1 calc R U . . .
H3B H 0.054786 0.723008 0.482978 0.030 Uiso 1 1 calc R U . . .
H3C H 0.018581 0.669230 0.384267 0.030 Uiso 1 1 calc R U . . .
C4 C 0.0508(3) 0.74037(11) 0.2102(2) 0.0193(5) Uani 1 1 d . . . . .
H4A H -0.043412 0.756494 0.188838 0.029 Uiso 1 1 calc R U . . .
H4B H 0.052173 0.693686 0.193165 0.029 Uiso 1 1 calc R U . . .
H4C H 0.107116 0.763917 0.166675 0.029 Uiso 1 1 calc R U . . .
C5 C 0.6641(2) 0.47581(10) 0.3920(2) 0.0138(4) Uani 1 1 d . . . . .
C6 C 0.7453(2) 0.51812(10) 0.4687(2) 0.0143(5) Uani 1 1 d . . . . .
C7 C 0.6988(2) 0.57754(10) 0.4990(2) 0.0139(4) Uani 1 1 d . . . . .
C8 C 0.5644(2) 0.59347(10) 0.4523(2) 0.0144(5) Uani 1 1 d . . . . .
C9 C 0.4796(2) 0.55243(10) 0.3770(2) 0.0150(5) Uani 1 1 d . . . . .
C10 C 0.5310(2) 0.49445(10) 0.3463(2) 0.0147(5) Uani 1 1 d . . . . .
C11 C -0.1588(2) 0.51903(10) 0.1360(2) 0.0147(5) Uani 1 1 d . . . . .
C12 C -0.2413(2) 0.47177(11) 0.0728(2) 0.0157(5) Uani 1 1 d . . . . .
C13 C -0.1913(2) 0.41564(10) 0.0330(2) 0.0145(5) Uani 1 1 d . . . . .
C14 C -0.0506(2) 0.40753(11) 0.0593(2) 0.0161(5) Uani 1 1 d . . . . .
C15 C 0.0351(2) 0.45343(11) 0.1225(2) 0.0167(5) Uani 1 1 d . . . . .
C16 C -0.0194(2) 0.50867(11) 0.1599(2) 0.0170(5) Uani 1 1 d . . . . .

loop_
_atom_site_aniso_label
_atom_site_aniso_U_11
_atom_site_aniso_U_22
_atom_site_aniso_U_33
_atom_site_aniso_U_23
_atom_site_aniso_U_13
_atom_site_aniso_U_12
I1 0.01570(8) 0.01279(7) 0.01640(8) -0.00085(5) 0.00217(6) -0.00027(5)
I2 0.01300(7) 0.01296(7) 0.01790(8) 0.00063(5) 0.00349(6) 0.00073(5)
I3 0.01293(7) 0.01516(7) 0.01644(8) -0.00118(5) 0.00469(6) -0.00160(5)
I4 0.01660(8) 0.01420(7) 0.01610(8) -0.00046(5) 0.00361(6) -0.00076(5)
I5 0.01877(8) 0.01568(7) 0.01796(8) -0.00230(5) 0.00574(6) -0.00239(5)
F1 0.0096(6) 0.0213(7) 0.0288(8) -0.0037(6) -0.0002(6) 0.0036(5)
F2 0.0157(7) 0.0150(6) 0.0254(8) -0.0002(5) 0.0055(6) 0.0052(5)
F3 0.0103(6) 0.0232(7) 0.0260(8) 0.0017(6) -0.0011(6) 0.0049(5)
F4 0.0154(7) 0.0204(7) 0.0247(8) -0.0055(6) -0.0026(6) -0.0021(5)
F5 0.0104(6) 0.0233(7) 0.0337(9) -0.0072(6) 0.0005(6) 0.0017(5)
F6 0.0209(7) 0.0209(7) 0.0263(9) -0.0001(6) 0.0094(6) 0.0063(5)
F7 0.0102(7) 0.0294(7) 0.0290(9) 0.0053(6) 0.0021(6) 0.0024(5)
F8 0.0147(7) 0.0259(7) 0.0244(8) -0.0024(6) -0.0004(6) -0.0053(5)
N1 0.0127(10) 0.0143(9) 0.0151(10) 0.0004(7) 0.0039(8) 0.0014(6)
C1 0.0148(12) 0.0289(13) 0.0294(15) 0.0047(11) 0.0058(11) 0.0063(10)
C2 0.0284(14) 0.0143(11) 0.0252(14) -0.0019(10) 0.0052(11) 0.0002(9)
C3 0.0197(12) 0.0247(12) 0.0164(13) 0.0025(10) 0.0071(10) -0.0046(9)
C4 0.0214(13) 0.0231(12) 0.0138(12) -0.0023(9) 0.0050(10) -0.0031(9)
C5 0.0129(11) 0.0126(10) 0.0172(12) 0.0019(8) 0.0064(9) 0.0018(8)
C6 0.0080(10) 0.0175(10) 0.0181(12) 0.0033(9) 0.0045(9) -0.0010(8)
C7 0.0131(11) 0.0156(10) 0.0140(12) -0.0008(8) 0.0050(9) -0.0024(8)
C8 0.0140(11) 0.0134(10) 0.0170(12) 0.0028(8) 0.0061(9) 0.0017(8)
C9 0.0065(10) 0.0190(11) 0.0188(13) 0.0056(9) 0.0011(9) 0.0034(8)
C10 0.0135(11) 0.0158(10) 0.0149(12) 0.0003(9) 0.0034(9) -0.0036(8)
C11 0.0163(11) 0.0136(10) 0.0141(12) 0.0012(8) 0.0030(9) 0.0019(8)
C12 0.0115(11) 0.0186(11) 0.0165(12) 0.0034(9) 0.0022(9) -0.0004(8)
C13 0.0159(11) 0.0149(10) 0.0131(12) 0.0014(8) 0.0037(9) -0.0013(8)
C14 0.0172(12) 0.0171(11) 0.0155(12) 0.0043(9) 0.0071(9) 0.0046(8)
C15 0.0086(11) 0.0236(11) 0.0178(13) 0.0082(9) 0.0032(9) 0.0040(8)
C16 0.0173(12) 0.0185(11) 0.0138(12) 0.0030(9) 0.0001(9) -0.0044(9)

loop_
_atom_type_symbol
_atom_type_description
_atom_type_scat_dispersion_real
_atom_type_scat_dispersion_imag
_atom_type_scat_source
C C 0.0033 0.0016 'International Tables Vol C Tables 4.2.6.8 and 6.1.1.4'
H H 0.0000 0.0000 'International Tables Vol C Tables 4.2.6.8 and 6.1.1.4'
N N 0.0061 0.0033 'International Tables Vol C Tables 4.2.6.8 and 6.1.1.4'
F F 0.0171 0.0103 'International Tables Vol C Tables 4.2.6.8 and 6.1.1.4'
I I -0.4742 1.8119 'International Tables Vol C Tables 4.2.6.8 and 6.1.1.4'

loop_
_geom_angle_atom_site_label_1
_geom_angle_atom_site_label_2
_geom_angle_atom_site_label_3
_geom_angle
_geom_angle_site_symmetry_1
_geom_angle_site_symmetry_3
_geom_angle_publ_flag
C2 N1 C4 109.91(18) . . ?
C2 N1 C1 109.32(18) . . ?
C4 N1 C1 109.70(19) . . ?
C2 N1 C3 109.41(19) . . ?
C4 N1 C3 109.25(18) . . ?
C1 N1 C3 109.24(18) . . ?
N1 C1 H1A 109.5 . . ?
N1 C1 H1B 109.5 . . ?
H1A C1 H1B 109.5 . . ?
N1 C1 H1C 109.5 . . ?
H1A C1 H1C 109.5 . . ?
H1B C1 H1C 109.5 . . ?
N1 C2 H2A 109.5 . . ?
N1 C2 H2B 109.5 . . ?
H2A C2 H2B 109.5 . . ?
N1 C2 H2C 109.5 . . ?
H2A C2 H2C 109.5 . . ?
H2B C2 H2C 109.5 . . ?
N1 C3 H3A 109.5 . . ?
N1 C3 H3B 109.5 . . ?
H3A C3 H3B 109.5 . . ?
N1 C3 H3C 109.5 . . ?
H3A C3 H3C 109.5 . . ?
H3B C3 H3C 109.5 . . ?
N1 C4 H4A 109.5 . . ?
N1 C4 H4B 109.5 . . ?
H4A C4 H4B 109.5 . . ?
N1 C4 H4C 109.5 . . ?
H4A C4 H4C 109.5 . . ?
H4B C4 H4C 109.5 . . ?
C10 C5 C6 117.5(2) . . ?
C10 C5 I2 122.21(16) . . ?
C6 C5 I2 120.24(16) . . ?
F1 C6 C7 118.52(19) . . ?
F1 C6 C5 118.55(19) . . ?
C7 C6 C5 122.9(2) . . ?
C8 C7 C6 117.4(2) . . ?
C8 C7 I3 122.27(16) . . ?
C6 C7 I3 120.18(16) . . ?
F2 C8 C7 120.5(2) . . ?
F2 C8 C9 117.92(19) . . ?
C7 C8 C9 121.6(2) . . ?
F3 C9 C8 120.6(2) . . ?
F3 C9 C10 120.1(2) . . ?
C8 C9 C10 119.3(2) . . ?
F4 C10 C5 120.3(2) . . ?
F4 C10 C9 118.33(19) . . ?
C5 C10 C9 121.4(2) . . ?
C16 C11 C12 117.3(2) . . ?
C16 C11 I4 122.16(16) . . ?
C12 C11 I4 120.48(16) . . ?
F5 C12 C13 118.34(19) . . ?
F5 C12 C11 118.1(2) . . ?
C13 C12 C11 123.6(2) . . ?
C12 C13 C14 116.9(2) . . ?
C12 C13 I5 120.01(16) . . ?
C14 C13 I5 123.10(17) . . ?
F6 C14 C15 118.0(2) . . ?
F6 C14 C13 120.7(2) . . ?
C15 C14 C13 121.3(2) . . ?
F7 C15 C16 120.2(2) . . ?
F7 C15 C14 120.0(2) . . ?
C16 C15 C14 119.8(2) . . ?
F8 C16 C15 118.3(2) . . ?
F8 C16 C11 120.5(2) . . ?
C15 C16 C11 121.2(2) . . ?

loop_
_geom_bond_atom_site_label_1
_geom_bond_atom_site_label_2
_geom_bond_distance
_geom_bond_site_symmetry_2
_geom_bond_publ_flag
I2 C5 2.108(2) . ?
I3 C7 2.097(2) . ?
I4 C11 2.102(2) . ?
I5 C13 2.092(2) . ?
F1 C6 1.341(2) . ?
F2 C8 1.348(2) . ?
F3 C9 1.344(2) . ?
F4 C10 1.344(2) . ?
F5 C12 1.343(3) . ?
F6 C14 1.348(3) . ?
F7 C15 1.347(2) . ?
F8 C16 1.347(3) . ?
N1 C2 1.492(3) . ?
N1 C4 1.493(3) . ?
N1 C1 1.493(3) . ?
N1 C3 1.500(3) . ?
C1 H1A 0.9800 . ?
C1 H1B 0.9800 . ?
C1 H1C 0.9800 . ?
C2 H2A 0.9800 . ?
C2 H2B 0.9800 . ?
C2 H2C 0.9800 . ?
C3 H3A 0.9800 . ?
C3 H3B 0.9800 . ?
C3 H3C 0.9800 . ?
C4 H4A 0.9800 . ?
C4 H4B 0.9800 . ?
C4 H4C 0.9800 . ?
C5 C10 1.378(3) . ?
C5 C6 1.388(3) . ?
C6 C7 1.383(3) . ?
C7 C8 1.378(3) . ?
C8 C9 1.380(3) . ?
C9 C10 1.380(3) . ?
C11 C16 1.380(3) . ?
C11 C12 1.385(3) . ?
C12 C13 1.384(3) . ?
C13 C14 1.385(3) . ?
C14 C15 1.381(3) . ?
C15 C16 1.378(3) . ?

loop_
_geom_hbond_atom_site_label_D
_geom_hbond_atom_site_label_H
_geom_hbond_atom_site_label_A
_geom_hbond_distance_DH
_geom_hbond_distance_HA
_geom_hbond_distance_DA
_geom_hbond_angle_DHA
_geom_hbond_site_symmetry_A
C1 H1A F3 0.98 2.50 3.421(3) 156.9 .
C1 H1C I1 0.98 3.29 4.146(3) 146.8 2_655
C2 H2A F4 0.98 2.64 3.154(3) 113.3 2
C2 H2A F7 0.98 2.61 3.368(3) 134.4 2
C2 H2B I4 0.98 3.19 4.137(3) 162.6 4_676
C2 H2C I2 0.98 3.20 4.080(3) 151.0 2
C3 H3B I1 0.98 3.11 4.071(3) 166.6 3_666
C4 H4C I3 0.98 3.21 4.157(2) 162.3 4_575

loop_
_geom_torsion_atom_site_label_1
_geom_torsion_atom_site_label_2
_geom_torsion_atom_site_label_3
_geom_torsion_atom_site_label_4
_geom_torsion
_geom_torsion_site_symmetry_1
_geom_torsion_site_symmetry_2
_geom_torsion_site_symmetry_3
_geom_torsion_site_symmetry_4
_geom_torsion_publ_flag
C10 C5 C6 F1 179.9(2) . . . . ?
I2 C5 C6 F1 -3.3(3) . . . . ?
C10 C5 C6 C7 -0.9(3) . . . . ?
I2 C5 C6 C7 175.90(18) . . . . ?
F1 C6 C7 C8 -178.9(2) . . . . ?
C5 C6 C7 C8 1.9(3) . . . . ?
F1 C6 C7 I3 6.0(3) . . . . ?
C5 C6 C7 I3 -173.23(18) . . . . ?
C6 C7 C8 F2 177.6(2) . . . . ?
I3 C7 C8 F2 -7.4(3) . . . . ?
C6 C7 C8 C9 -1.0(3) . . . . ?
I3 C7 C8 C9 174.07(18) . . . . ?
F2 C8 C9 F3 -0.4(3) . . . . ?
C7 C8 C9 F3 178.1(2) . . . . ?
F2 C8 C9 C10 -179.5(2) . . . . ?
C7 C8 C9 C10 -0.9(4) . . . . ?
C6 C5 C10 F4 -179.7(2) . . . . ?
I2 C5 C10 F4 3.5(3) . . . . ?
C6 C5 C10 C9 -1.1(3) . . . . ?
I2 C5 C10 C9 -177.82(18) . . . . ?
F3 C9 C10 F4 1.6(3) . . . . ?
C8 C9 C10 F4 -179.3(2) . . . . ?
F3 C9 C10 C5 -177.1(2) . . . . ?
C8 C9 C10 C5 2.0(4) . . . . ?
C16 C11 C12 F5 179.2(2) . . . . ?
I4 C11 C12 F5 -3.1(3) . . . . ?
C16 C11 C12 C13 -0.2(4) . . . . ?
I4 C11 C12 C13 177.48(18) . . . . ?
F5 C12 C13 C14 -179.2(2) . . . . ?
C11 C12 C13 C14 0.2(4) . . . . ?
F5 C12 C13 I5 2.1(3) . . . . ?
C11 C12 C13 I5 -178.56(18) . . . . ?
C12 C13 C14 F6 -178.1(2) . . . . ?
I5 C13 C14 F6 0.6(3) . . . . ?
C12 C13 C14 C15 0.1(3) . . . . ?
I5 C13 C14 C15 178.79(18) . . . . ?
F6 C14 C15 F7 0.2(3) . . . . ?
C13 C14 C15 F7 -178.1(2) . . . . ?
F6 C14 C15 C16 177.9(2) . . . . ?
C13 C14 C15 C16 -0.3(4) . . . . ?
F7 C15 C16 F8 -1.3(3) . . . . ?
C14 C15 C16 F8 -179.0(2) . . . . ?
F7 C15 C16 C11 178.0(2) . . . . ?
C14 C15 C16 C11 0.3(4) . . . . ?
C12 C11 C16 F8 179.2(2) . . . . ?
I4 C11 C16 F8 1.6(3) . . . . ?
C12 C11 C16 C15 -0.1(3) . . . . ?
I4 C11 C16 C15 -177.71(18) . . . . ?
